data_4025213
loop_
_publ_author_name
'Fujii, Hideaki'
'Imaide, Satomi'
'Watanabe, Akio'
'Yoza, Kenji'
'Nakajima, Mayumi'
'Nakao, Kaoru'
'Mochizuki, Hidenori'
'Sato, Noriko'
'Nemoto, Toru'
'Nagase, Hiroshi'

_publ_section_title
;
 A Double Decarboxylation Reaction of an Oxazolidinone and Carboxylic
 Acid: Its Application to the Synthesis of a New Opioid Lead Compound
;
_journal_coden_ASTM JOCEAH
_journal_issue 3
_journal_name_full 'Journal of Organic Chemistry'
_journal_page_first 995
_journal_page_last 998
_journal_paper_doi 10.1021/jo9025463
_journal_volume 75
_journal_year 2010
_chemical_formula_sum 'C21 H25 N O4'
_chemical_formula_weight 355.42
_space_group_IT_number 4
_symmetry_cell_setting monoclinic
_symmetry_space_group_name_Hall 'P 2yb'
_symmetry_space_group_name_H-M 'P 1 21 1'
_atom_sites_solution_hydrogens geom
_atom_sites_solution_primary direct
_atom_sites_solution_secondary difmap
_audit_creation_method SHELXL-97
_cell_angle_alpha 90.00
_cell_angle_beta 103.901(4)
_cell_angle_gamma 90.00
_cell_formula_units_Z 4
_cell_length_a 17.109(5)
_cell_length_b 5.1775(16)
_cell_length_c 20.234(6)
_cell_measurement_reflns_used 3308
_cell_measurement_temperature 100
_cell_measurement_theta_max 27.13
_cell_measurement_theta_min 2.45
_cell_volume 1739.9(9)
_computing_cell_refinement 'APEX2 (Bruker AXS, 2006)'
_computing_data_collection 'APEX2 (Bruker AXS, 2006)'
_computing_data_reduction 'SAINT (Bruker AXS, 2004)'
_computing_molecular_graphics 'XSHEL (Bruker AXS,2002)'
_computing_publication_material 'XCIF (Bruker AXS, 2001)'
_computing_structure_refinement 'SHELXL-97 (Sheldrick, 1997)'
_computing_structure_solution 'SHELXS-97 (Sheldrick, 1997)'
_diffrn_ambient_temperature 100
_diffrn_detector_area_resol_mean 8.333
_diffrn_measured_fraction_theta_full 0.986
_diffrn_measured_fraction_theta_max 0.986
_diffrn_measurement_device_type 'Bruker APEXII CCD area detector'
_diffrn_measurement_method 'phi and omega scans'
_diffrn_radiation_monochromator 'Bruker Helios multilayer confocal mirror'
_diffrn_radiation_source 'Bruker TXS fine-focus rotating anode'
_diffrn_radiation_type MoK\a
_diffrn_radiation_wavelength 0.71073
_diffrn_reflns_av_R_equivalents 0.0653
_diffrn_reflns_av_sigmaI/netI 0.0838
_diffrn_reflns_limit_h_max 21
_diffrn_reflns_limit_h_min -21
_diffrn_reflns_limit_k_max 6
_diffrn_reflns_limit_k_min -6
_diffrn_reflns_limit_l_max 25
_diffrn_reflns_limit_l_min -25
_diffrn_reflns_number 19258
_diffrn_reflns_theta_full 27.10
_diffrn_reflns_theta_max 27.10
_diffrn_reflns_theta_min 1.23
_exptl_absorpt_coefficient_mu 0.093
_exptl_absorpt_correction_T_max 0.9972
_exptl_absorpt_correction_T_min 0.9725
_exptl_absorpt_correction_type empirical
_exptl_absorpt_process_details
;
SADABS Sheldrick 1996
;
_exptl_crystal_colour colorless
_exptl_crystal_density_diffrn 1.357
_exptl_crystal_density_method 'not measured'
_exptl_crystal_description column
_exptl_crystal_F_000 760
_exptl_crystal_size_max 0.30
_exptl_crystal_size_mid 0.04
_exptl_crystal_size_min 0.03
_refine_diff_density_max 0.447
_refine_diff_density_min -0.247
_refine_diff_density_rms 0.067
_refine_ls_abs_structure_details 'Flack H D (1983), Acta Cryst. A39, 876-881'
_refine_ls_abs_structure_Flack 0.2(11)
_refine_ls_extinction_coef 0.0022(13)
_refine_ls_extinction_expression Fc^*^=kFc[1+0.001xFc^2^\l^3^/sin(2\q)]^-1/4^
_refine_ls_extinction_method SHELXL
_refine_ls_goodness_of_fit_ref 1.005
_refine_ls_hydrogen_treatment mixed
_refine_ls_matrix_type full
_refine_ls_number_parameters 480
_refine_ls_number_reflns 7420
_refine_ls_number_restraints 1
_refine_ls_restrained_S_all 1.005
_refine_ls_R_factor_all 0.0908
_refine_ls_R_factor_gt 0.0611
_refine_ls_shift/su_max 0.001
_refine_ls_shift/su_mean 0.000
_refine_ls_structure_factor_coef Fsqd
_refine_ls_weighting_details 'calc w=1/[\s^2^(Fo^2^)+(0.0824P)^2^+0.0000P] where P=(Fo^2^+2Fc^2^)/3'
_refine_ls_weighting_scheme calc
_refine_ls_wR_factor_gt 0.1398
_refine_ls_wR_factor_ref 0.1558
_reflns_number_gt 5316
_reflns_number_total 7420
_reflns_threshold_expression >2sigma(I)
_cod_data_source_file jo9025463_si_001.cif
_cod_data_source_block p21
_cod_depositor_comments
;
The following automatic conversions were performed:

'_symmetry_cell_setting' value 'Monoclinic' changed to 'monoclinic'
according to the built-in table from CIF Core dictionary named
'cif_core.dic' version 2.4.1 from 2010-06-29.

Automatic conversion script
Id: cif_fix_values 1646 2011-03-28 12:23:43Z adriana 
;
_cod_original_sg_symbol_H-M 'P 1 21 1 '
_cod_database_code 4025213

loop_
_symmetry_equiv_pos_as_xyz
'x, y, z'
'-x, y+1/2, -z'

loop_
_atom_site_label
_atom_site_type_symbol
_atom_site_fract_x
_atom_site_fract_y
_atom_site_fract_z
_atom_site_U_iso_or_equiv
_atom_site_adp_type
_atom_site_occupancy
_atom_site_symmetry_multiplicity
_atom_site_calc_flag
_atom_site_refinement_flags
_atom_site_disorder_assembly
_atom_site_disorder_group
C1A C 0.98380(18) -0.0342(7) 0.88349(17) 0.0276(8) Uani 1 1 d . . .
H1A1 H 0.9572 -0.1994 0.8872 0.041 Uiso 1 1 calc R . .
H1A2 H 1.0309 -0.0156 0.9218 0.041 Uiso 1 1 calc R . .
H1A3 H 1.0010 -0.0295 0.8407 0.041 Uiso 1 1 calc R . .
C2A C 0.89407(17) 0.1750(7) 0.93905(14) 0.0202(7) Uani 1 1 d . . .
C3A C 0.91278(18) 0.0072(7) 0.99466(16) 0.0227(7) Uani 1 1 d . . .
H3A H 0.9541 -0.1170 0.9965 0.027 Uiso 1 1 calc R . .
C4A C 0.87308(17) 0.0138(7) 1.04823(15) 0.0221(7) Uani 1 1 d . . .
H4A H 0.8871 -0.1059 1.0847 0.026 Uiso 1 1 calc R . .
C5A C 0.81351(17) 0.1961(6) 1.04720(14) 0.0187(7) Uani 1 1 d . . .
C6A C 0.79842(17) 0.3655(7) 0.99311(14) 0.0194(7) Uani 1 1 d . . .
C7A C 0.83380(17) 0.3586(6) 0.93879(14) 0.0183(7) Uani 1 1 d . . .
C8A C 0.73559(16) 0.6690(7) 0.91071(14) 0.0187(7) Uani 1 1 d . . .
H8A H 0.7515 0.8540 0.9197 0.022 Uiso 1 1 calc R . .
C9A C 0.65219(17) 0.6520(6) 0.86248(15) 0.0191(7) Uani 1 1 d . . .
C10A C 0.64101(18) 0.3653(7) 0.77509(15) 0.0211(7) Uani 1 1 d . . .
H10A H 0.6043 0.2324 0.7495 0.025 Uiso 1 1 calc R . .
H10B H 0.6973 0.3188 0.7756 0.025 Uiso 1 1 calc R . .
C11A C 0.62013(18) 0.6286(6) 0.74568(15) 0.0216(7) Uani 1 1 d . . .
H11A H 0.6464 0.6630 0.7080 0.026 Uiso 1 1 calc R . .
H11B H 0.5612 0.6490 0.7287 0.026 Uiso 1 1 calc R . .
C12A C 0.59279(17) 0.7682(7) 0.90035(15) 0.0209(7) Uani 1 1 d . . .
H12A H 0.5388 0.7761 0.8688 0.025 Uiso 1 1 calc R . .
H12B H 0.6096 0.9474 0.9138 0.025 Uiso 1 1 calc R . .
C13A C 0.58648(17) 0.6167(7) 0.96425(14) 0.0203(7) Uani 1 1 d . . .
H13A H 0.5654 0.7322 0.9949 0.024 Uiso 1 1 calc R . .
H13B H 0.5478 0.4729 0.9507 0.024 Uiso 1 1 calc R . .
C15A C 0.67204(17) 0.3081(6) 1.05792(15) 0.0197(7) Uani 1 1 d . . .
H15A H 0.6479 0.1461 1.0349 0.024 Uiso 1 1 calc R . .
C16A C 0.76009(17) 0.2404(7) 1.09589(15) 0.0209(7) Uani 1 1 d . . .
H16A H 0.7826 0.3832 1.1273 0.025 Uiso 1 1 calc R . .
H16B H 0.7598 0.0828 1.1235 0.025 Uiso 1 1 calc R . .
C17A C 0.73082(17) 0.5379(6) 0.97601(14) 0.0173(7) Uani 1 1 d . . .
C18A C 0.64542(19) 0.6203(7) 1.14283(16) 0.0255(8) Uani 1 1 d . . .
H18A H 0.6554 0.7598 1.1124 0.031 Uiso 1 1 calc R . .
H18B H 0.6961 0.5882 1.1775 0.031 Uiso 1 1 calc R . .
C19A C 0.58118(18) 0.7029(7) 1.17714(15) 0.0234(7) Uani 1 1 d . . .
H19A H 0.5276 0.7430 1.1461 0.028 Uiso 1 1 calc R . .
C20A C 0.5786(2) 0.5806(7) 1.24343(17) 0.0324(9) Uani 1 1 d . . .
H20A H 0.5251 0.5428 1.2518 0.039 Uiso 1 1 calc R . .
H20B H 0.6212 0.4539 1.2632 0.039 Uiso 1 1 calc R . .
C21A C 0.6026(2) 0.8569(7) 1.24149(16) 0.0288(8) Uani 1 1 d . . .
H21A H 0.6600 0.9011 1.2600 0.035 Uiso 1 1 calc R . .
H21B H 0.5639 0.9900 1.2486 0.035 Uiso 1 1 calc R . .
C1C C 0.51825(18) 0.1750(7) 0.60677(15) 0.0253(8) Uani 1 1 d . . .
H1C1 H 0.5460 0.0093 0.6072 0.038 Uiso 1 1 calc R . .
H1C2 H 0.4738 0.1858 0.5660 0.038 Uiso 1 1 calc R . .
H1C3 H 0.4969 0.1887 0.6475 0.038 Uiso 1 1 calc R . .
C2C C 0.60954(16) 0.3854(6) 0.55256(14) 0.0178(6) Uani 1 1 d . . .
C3C C 0.59306(17) 0.2164(7) 0.49723(15) 0.0201(7) Uani 1 1 d . . .
H3C H 0.5525 0.0890 0.4950 0.024 Uiso 1 1 calc R . .
C4C C 0.63412(17) 0.2265(7) 0.44439(15) 0.0202(7) Uani 1 1 d . . .
H4C H 0.6213 0.1072 0.4077 0.024 Uiso 1 1 calc R . .
C5C C 0.69302(16) 0.4114(6) 0.44656(14) 0.0178(7) Uani 1 1 d . . .
C6C C 0.70609(16) 0.5818(6) 0.50056(15) 0.0175(7) Uani 1 1 d . . .
C7C C 0.66841(17) 0.5716(6) 0.55353(14) 0.0178(7) Uani 1 1 d . . .
C8C C 0.76564(16) 0.8861(7) 0.58358(14) 0.0184(7) Uani 1 1 d . . .
H8C H 0.7484 1.0692 0.5733 0.022 Uiso 1 1 calc R . .
C9C C 0.84763(16) 0.8812(6) 0.63467(15) 0.0183(7) Uani 1 1 d . . .
C10C C 0.8458(2) 0.6047(7) 0.72295(16) 0.0304(8) Uani 1 1 d . . .
H10C H 0.8920 0.5443 0.7591 0.036 Uiso 1 1 calc R . .
H10D H 0.8007 0.4811 0.7190 0.036 Uiso 1 1 calc R . .
C11C C 0.82052(19) 0.8722(7) 0.73848(15) 0.0236(7) Uani 1 1 d . . .
H11C H 0.7612 0.8847 0.7300 0.028 Uiso 1 1 calc R . .
H11D H 0.8448 0.9193 0.7864 0.028 Uiso 1 1 calc R . .
C12C C 0.90878(17) 0.9897(7) 0.59718(15) 0.0233(7) Uani 1 1 d . . .
H12C H 0.8926 1.1681 0.5823 0.028 Uiso 1 1 calc R . .
H12D H 0.9621 0.9994 0.6298 0.028 Uiso 1 1 calc R . .
C13C C 0.91767(16) 0.8343(7) 0.53498(14) 0.0209(7) Uani 1 1 d . . .
H13C H 0.9403 0.9475 0.5048 0.025 Uiso 1 1 calc R . .
H13D H 0.9562 0.6913 0.5503 0.025 Uiso 1 1 calc R . .
C14C C 0.83902(17) 0.7244(6) 0.49523(14) 0.0187(7) Uani 1 1 d . . .
C15C C 0.83566(16) 0.5291(6) 0.43856(15) 0.0190(7) Uani 1 1 d . . .
H15C H 0.8601 0.3668 0.4613 0.023 Uiso 1 1 calc R . .
C16C C 0.74815(17) 0.4568(7) 0.39934(15) 0.0225(7) Uani 1 1 d . . .
H16C H 0.7259 0.5980 0.3673 0.027 Uiso 1 1 calc R . .
H16D H 0.7499 0.2987 0.3722 0.027 Uiso 1 1 calc R . .
C17C C 0.77332(17) 0.7541(6) 0.51941(14) 0.0170(7) Uani 1 1 d . . .
C18C C 0.86337(19) 0.8488(7) 0.35656(16) 0.0254(8) Uani 1 1 d . . .
H18C H 0.8540 0.9850 0.3881 0.030 Uiso 1 1 calc R . .
H18D H 0.8122 0.8193 0.3222 0.030 Uiso 1 1 calc R . .
C19C C 0.92675(18) 0.9380(7) 0.32151(16) 0.0228(7) Uani 1 1 d . . .
H19C H 0.9819 0.9591 0.3519 0.027 Uiso 1 1 calc R . .
C20C C 0.9246(2) 0.8462(8) 0.25121(18) 0.0381(9) Uani 1 1 d . . .
H20C H 0.8793 0.7335 0.2286 0.046 Uiso 1 1 calc R . .
H20D H 0.9765 0.8079 0.2399 0.046 Uiso 1 1 calc R . .
C21C C 0.9061(2) 1.1223(7) 0.26354(16) 0.0315(8) Uani 1 1 d . . .
H21C H 0.9467 1.2543 0.2597 0.038 Uiso 1 1 calc R . .
H21D H 0.8494 1.1799 0.2484 0.038 Uiso 1 1 calc R . .
N1A N 0.62112(15) 0.3865(6) 1.10345(13) 0.0222(6) Uani 1 1 d . . .
N1C N 0.88775(15) 0.6114(6) 0.39443(13) 0.0197(6) Uani 1 1 d . . .
O1A O 0.92876(11) 0.1729(5) 0.88460(10) 0.0226(5) Uani 1 1 d . . .
O2A O 0.79939(11) 0.5273(4) 0.88746(10) 0.0206(5) Uani 1 1 d . . .
C14A C 0.66681(17) 0.5086(6) 1.00226(15) 0.0192(7) Uani 1 1 d . . .
O4A O 0.63018(12) 0.3960(4) 0.84289(10) 0.0208(5) Uani 1 1 d . . .
O5A O 0.65064(12) 0.7938(4) 0.80194(10) 0.0201(5) Uani 1 1 d . . .
O1C O 0.57350(12) 0.3807(5) 0.60628(10) 0.0231(5) Uani 1 1 d . . .
O2C O 0.70098(11) 0.7422(4) 0.60522(10) 0.0199(5) Uani 1 1 d . . .
O3C O 0.86823(12) 0.6290(5) 0.65868(10) 0.0218(5) Uani 1 1 d . . .
O4C O 0.85034(12) 1.0359(4) 0.69257(10) 0.0211(5) Uani 1 1 d . . .
H1N1 H 0.620(2) 0.261(8) 1.1328(17) 0.029(10) Uiso 1 1 d . . .
H1N2 H 0.8893(19) 0.478(7) 0.3658(16) 0.022(9) Uiso 1 1 d . . .

loop_
_atom_site_aniso_label
_atom_site_aniso_U_11
_atom_site_aniso_U_22
_atom_site_aniso_U_33
_atom_site_aniso_U_23
_atom_site_aniso_U_13
_atom_site_aniso_U_12
C1A 0.0207(17) 0.031(2) 0.0350(19) 0.0006(16) 0.0139(14) 0.0051(15)
C2A 0.0115(14) 0.0284(19) 0.0220(15) -0.0031(14) 0.0065(12) -0.0034(13)
C3A 0.0122(14) 0.0261(19) 0.0303(17) -0.0014(15) 0.0058(12) 0.0008(13)
C4A 0.0184(15) 0.0243(19) 0.0233(16) 0.0016(14) 0.0048(13) -0.0011(14)
C5A 0.0120(14) 0.0236(18) 0.0212(15) 0.0006(14) 0.0055(12) -0.0025(13)
C6A 0.0138(14) 0.0248(18) 0.0210(15) -0.0025(14) 0.0071(11) -0.0048(14)
C7A 0.0129(14) 0.0215(18) 0.0212(15) 0.0000(14) 0.0053(12) -0.0052(13)
C8A 0.0122(14) 0.0239(18) 0.0230(15) -0.0013(14) 0.0102(12) 0.0033(13)
C9A 0.0144(14) 0.0182(18) 0.0266(16) 0.0038(14) 0.0086(12) 0.0027(13)
C10A 0.0212(15) 0.0211(18) 0.0223(16) -0.0001(14) 0.0079(12) -0.0006(14)
C11A 0.0167(15) 0.0248(19) 0.0241(16) -0.0017(14) 0.0065(12) -0.0014(14)
C12A 0.0172(16) 0.0213(18) 0.0261(17) -0.0031(14) 0.0092(13) 0.0048(13)
C13A 0.0136(15) 0.0242(19) 0.0244(16) 0.0002(14) 0.0070(12) 0.0010(13)
C15A 0.0163(15) 0.0234(19) 0.0222(16) -0.0028(13) 0.0100(12) -0.0018(13)
C16A 0.0151(15) 0.0276(19) 0.0210(15) 0.0040(14) 0.0062(12) 0.0001(13)
C17A 0.0142(14) 0.0198(17) 0.0184(15) -0.0014(13) 0.0046(12) -0.0029(13)
C18A 0.0214(16) 0.030(2) 0.0295(17) -0.0039(15) 0.0140(14) -0.0068(15)
C19A 0.0191(16) 0.027(2) 0.0255(16) -0.0042(15) 0.0083(13) 0.0033(14)
C20A 0.040(2) 0.031(2) 0.0323(19) -0.0058(16) 0.0205(16) -0.0024(17)
C21A 0.0266(17) 0.029(2) 0.0332(19) -0.0036(17) 0.0117(14) 0.0029(16)
C1C 0.0191(16) 0.032(2) 0.0271(16) 0.0009(15) 0.0101(13) -0.0070(15)
C2C 0.0131(14) 0.0201(17) 0.0224(15) 0.0006(14) 0.0083(12) 0.0022(13)
C3C 0.0136(14) 0.0218(19) 0.0265(16) -0.0010(14) 0.0080(12) -0.0008(13)
C4C 0.0172(15) 0.0215(18) 0.0229(16) -0.0024(14) 0.0064(13) 0.0020(13)
C5C 0.0110(14) 0.0237(18) 0.0193(15) 0.0027(13) 0.0047(11) 0.0017(12)
C6C 0.0116(13) 0.0203(18) 0.0217(15) 0.0020(13) 0.0063(11) 0.0008(12)
C7C 0.0117(13) 0.0216(18) 0.0216(15) -0.0017(13) 0.0067(12) 0.0032(12)
C8C 0.0119(14) 0.0222(18) 0.0242(15) 0.0001(14) 0.0100(12) -0.0021(13)
C9C 0.0109(13) 0.0195(18) 0.0272(16) -0.0037(14) 0.0094(12) -0.0025(13)
C10C 0.0364(19) 0.034(2) 0.0248(18) 0.0015(16) 0.0158(15) 0.0042(17)
C11C 0.0181(15) 0.0310(19) 0.0239(16) -0.0009(15) 0.0096(12) -0.0032(15)
C12C 0.0125(15) 0.027(2) 0.0329(18) 0.0004(15) 0.0104(13) -0.0055(13)
C13C 0.0110(14) 0.029(2) 0.0229(16) 0.0029(14) 0.0054(12) -0.0037(14)
C14C 0.0148(15) 0.0185(18) 0.0242(16) 0.0037(13) 0.0076(12) -0.0013(12)
C15C 0.0129(14) 0.0220(18) 0.0253(16) 0.0037(14) 0.0111(12) 0.0020(13)
C16C 0.0154(15) 0.033(2) 0.0213(16) -0.0025(14) 0.0086(12) 0.0010(13)
C17C 0.0112(14) 0.0206(18) 0.0206(15) 0.0007(13) 0.0065(12) 0.0024(12)
C18C 0.0192(16) 0.030(2) 0.0311(18) 0.0009(16) 0.0134(13) 0.0050(15)
C19C 0.0175(15) 0.0260(19) 0.0265(17) 0.0022(14) 0.0087(13) -0.0014(13)
C20C 0.051(2) 0.035(2) 0.036(2) -0.0040(18) 0.0243(17) -0.008(2)
C21C 0.0365(19) 0.032(2) 0.0294(18) 0.0029(16) 0.0140(15) -0.0024(17)
N1A 0.0185(13) 0.0299(18) 0.0224(14) 0.0006(13) 0.0132(11) -0.0035(12)
N1C 0.0162(13) 0.0218(16) 0.0252(14) 0.0003(12) 0.0128(11) 0.0031(11)
O1A 0.0141(11) 0.0286(14) 0.0276(11) -0.0012(10) 0.0101(9) 0.0034(10)
O2A 0.0151(10) 0.0251(13) 0.0256(11) 0.0029(10) 0.0124(9) 0.0040(9)
C14A 0.0146(14) 0.0213(18) 0.0239(16) -0.0047(13) 0.0088(12) -0.0034(13)
O4A 0.0188(11) 0.0215(13) 0.0237(11) 0.0008(10) 0.0084(9) -0.0030(10)
O5A 0.0203(11) 0.0192(13) 0.0221(11) 0.0026(9) 0.0074(9) -0.0003(9)
O1C 0.0173(11) 0.0282(13) 0.0277(11) -0.0026(11) 0.0129(9) -0.0059(10)
O2C 0.0125(10) 0.0261(13) 0.0248(11) -0.0034(10) 0.0117(9) -0.0043(9)
O3C 0.0183(11) 0.0247(14) 0.0253(12) 0.0008(10) 0.0108(9) 0.0028(10)
O4C 0.0195(11) 0.0200(13) 0.0255(12) -0.0036(10) 0.0089(9) -0.0024(9)

loop_
_atom_type_symbol
_atom_type_description
_atom_type_scat_dispersion_real
_atom_type_scat_dispersion_imag
_atom_type_scat_source
C C 0.0033 0.0016 'International Tables Vol C Tables 4.2.6.8 and 6.1.1.4'
H H 0.0000 0.0000 'International Tables Vol C Tables 4.2.6.8 and 6.1.1.4'
N N 0.0061 0.0033 'International Tables Vol C Tables 4.2.6.8 and 6.1.1.4'
O O 0.0106 0.0060 'International Tables Vol C Tables 4.2.6.8 and 6.1.1.4'

loop_
_geom_angle_atom_site_label_1
_geom_angle_atom_site_label_2
_geom_angle_atom_site_label_3
_geom_angle
_geom_angle_site_symmetry_1
_geom_angle_site_symmetry_3
_geom_angle_publ_flag
O1A C1A H1A1 109.5 . . ?
O1A C1A H1A2 109.5 . . ?
H1A1 C1A H1A2 109.5 . . ?
O1A C1A H1A3 109.5 . . ?
H1A1 C1A H1A3 109.5 . . ?
H1A2 C1A H1A3 109.5 . . ?
O1A C2A C3A 125.6(3) . . ?
O1A C2A C7A 117.5(3) . . ?
C3A C2A C7A 116.8(3) . . ?
C2A C3A C4A 123.0(3) . . ?
C2A C3A H3A 118.5 . . ?
C4A C3A H3A 118.5 . . ?
C5A C4A C3A 119.5(3) . . ?
C5A C4A H4A 120.2 . . ?
C3A C4A H4A 120.2 . . ?
C6A C5A C4A 116.3(3) . . ?
C6A C5A C16A 113.2(3) . . ?
C4A C5A C16A 130.6(3) . . ?
C7A C6A C5A 125.7(3) . . ?
C7A C6A C17A 107.9(3) . . ?
C5A C6A C17A 125.0(3) . . ?
O2A C7A C6A 113.3(3) . . ?
O2A C7A C2A 127.9(3) . . ?
C6A C7A C2A 118.6(3) . . ?
O2A C8A C17A 104.8(2) . . ?
O2A C8A C9A 114.5(2) . . ?
C17A C8A C9A 107.2(2) . . ?
O2A C8A H8A 110.0 . . ?
C17A C8A H8A 110.0 . . ?
C9A C8A H8A 110.0 . . ?
O4A C9A O5A 107.2(2) . . ?
O4A C9A C8A 112.3(3) . . ?
O5A C9A C8A 110.0(2) . . ?
O4A C9A C12A 110.2(2) . . ?
O5A C9A C12A 110.5(2) . . ?
C8A C9A C12A 106.7(2) . . ?
O4A C10A C11A 101.9(2) . . ?
O4A C10A H10A 111.4 . . ?
C11A C10A H10A 111.4 . . ?
O4A C10A H10B 111.4 . . ?
C11A C10A H10B 111.4 . . ?
H10A C10A H10B 109.3 . . ?
O5A C11A C10A 102.9(2) . . ?
O5A C11A H11A 111.2 . . ?
C10A C11A H11A 111.2 . . ?
O5A C11A H11B 111.2 . . ?
C10A C11A H11B 111.2 . . ?
H11A C11A H11B 109.1 . . ?
C9A C12A C13A 114.1(3) . . ?
C9A C12A H12A 108.7 . . ?
C13A C12A H12A 108.7 . . ?
C9A C12A H12B 108.7 . . ?
C13A C12A H12B 108.7 . . ?
H12A C12A H12B 107.6 . . ?
C14A C13A C12A 112.2(2) . . ?
C14A C13A H13A 109.2 . . ?
C12A C13A H13A 109.2 . . ?
C14A C13A H13B 109.2 . . ?
C12A C13A H13B 109.2 . . ?
H13A C13A H13B 107.9 . . ?
N1A C15A C14A 109.8(3) . . ?
N1A C15A C16A 113.7(2) . . ?
C14A C15A C16A 113.4(2) . . ?
N1A C15A H15A 106.5 . . ?
C14A C15A H15A 106.5 . . ?
C16A C15A H15A 106.5 . . ?
C5A C16A C15A 112.1(2) . . ?
C5A C16A H16A 109.2 . . ?
C15A C16A H16A 109.2 . . ?
C5A C16A H16B 109.2 . . ?
C15A C16A H16B 109.2 . . ?
H16A C16A H16B 107.9 . . ?
C14A C17A C6A 121.6(3) . . ?
C14A C17A C8A 128.5(3) . . ?
C6A C17A C8A 106.4(2) . . ?
N1A C18A C19A 110.3(3) . . ?
N1A C18A H18A 109.6 . . ?
C19A C18A H18A 109.6 . . ?
N1A C18A H18B 109.6 . . ?
C19A C18A H18B 109.6 . . ?
H18A C18A H18B 108.1 . . ?
C20A C19A C21A 59.9(2) . . ?
C20A C19A C18A 118.6(3) . . ?
C21A C19A C18A 120.2(3) . . ?
C20A C19A H19A 115.6 . . ?
C21A C19A H19A 115.6 . . ?
C18A C19A H19A 115.6 . . ?
C21A C20A C19A 60.1(2) . . ?
C21A C20A H20A 117.8 . . ?
C19A C20A H20A 117.8 . . ?
C21A C20A H20B 117.8 . . ?
C19A C20A H20B 117.8 . . ?
H20A C20A H20B 114.9 . . ?
C20A C21A C19A 60.0(2) . . ?
C20A C21A H21A 117.8 . . ?
C19A C21A H21A 117.8 . . ?
C20A C21A H21B 117.8 . . ?
C19A C21A H21B 117.8 . . ?
H21A C21A H21B 114.9 . . ?
O1C C1C H1C1 109.5 . . ?
O1C C1C H1C2 109.5 . . ?
H1C1 C1C H1C2 109.5 . . ?
O1C C1C H1C3 109.5 . . ?
H1C1 C1C H1C3 109.5 . . ?
H1C2 C1C H1C3 109.5 . . ?
O1C C2C C7C 117.6(3) . . ?
O1C C2C C3C 125.6(3) . . ?
C7C C2C C3C 116.9(3) . . ?
C2C C3C C4C 122.8(3) . . ?
C2C C3C H3C 118.6 . . ?
C4C C3C H3C 118.6 . . ?
C5C C4C C3C 119.5(3) . . ?
C5C C4C H4C 120.3 . . ?
C3C C4C H4C 120.3 . . ?
C6C C5C C4C 116.5(3) . . ?
C6C C5C C16C 113.2(3) . . ?
C4C C5C C16C 130.3(3) . . ?
C7C C6C C5C 125.1(3) . . ?
C7C C6C C17C 108.2(3) . . ?
C5C C6C C17C 125.1(3) . . ?
C6C C7C O2C 112.7(3) . . ?
C6C C7C C2C 119.2(3) . . ?
O2C C7C C2C 127.8(3) . . ?
O2C C8C C17C 104.7(2) . . ?
O2C C8C C9C 114.8(2) . . ?
C17C C8C C9C 108.7(2) . . ?
O2C C8C H8C 109.5 . . ?
C17C C8C H8C 109.5 . . ?
C9C C8C H8C 109.5 . . ?
O3C C9C O4C 106.5(2) . . ?
O3C C9C C8C 111.2(3) . . ?
O4C C9C C8C 113.2(2) . . ?
O3C C9C C12C 111.4(2) . . ?
O4C C9C C12C 108.1(3) . . ?
C8C C9C C12C 106.4(2) . . ?
O3C C10C C11C 105.0(3) . . ?
O3C C10C H10C 110.7 . . ?
C11C C10C H10C 110.7 . . ?
O3C C10C H10D 110.7 . . ?
C11C C10C H10D 110.7 . . ?
H10C C10C H10D 108.8 . . ?
O4C C11C C10C 104.1(2) . . ?
O4C C11C H11C 110.9 . . ?
C10C C11C H11C 110.9 . . ?
O4C C11C H11D 110.9 . . ?
C10C C11C H11D 110.9 . . ?
H11C C11C H11D 109.0 . . ?
C13C C12C C9C 115.3(3) . . ?
C13C C12C H12C 108.5 . . ?
C9C C12C H12C 108.5 . . ?
C13C C12C H12D 108.5 . . ?
C9C C12C H12D 108.5 . . ?
H12C C12C H12D 107.5 . . ?
C14C C13C C12C 112.7(2) . . ?
C14C C13C H13C 109.1 . . ?
C12C C13C H13C 109.1 . . ?
C14C C13C H13D 109.1 . . ?
C12C C13C H13D 109.1 . . ?
H13C C13C H13D 107.8 . . ?
C17C C14C C13C 118.9(3) . . ?
C17C C14C C15C 118.0(3) . . ?
C13C C14C C15C 121.5(2) . . ?
N1C C15C C14C 110.3(3) . . ?
N1C C15C C16C 114.1(2) . . ?
C14C C15C C16C 113.6(2) . . ?
N1C C15C H15C 106.0 . . ?
C14C C15C H15C 106.0 . . ?
C16C C15C H15C 106.0 . . ?
C5C C16C C15C 112.5(2) . . ?
C5C C16C H16C 109.1 . . ?
C15C C16C H16C 109.1 . . ?
C5C C16C H16D 109.1 . . ?
C15C C16C H16D 109.1 . . ?
H16C C16C H16D 107.8 . . ?
C14C C17C C6C 121.5(3) . . ?
C14C C17C C8C 128.7(3) . . ?
C6C C17C C8C 106.4(2) . . ?
N1C C18C C19C 111.1(3) . . ?
N1C C18C H18C 109.4 . . ?
C19C C18C H18C 109.4 . . ?
N1C C18C H18D 109.4 . . ?
C19C C18C H18D 109.4 . . ?
H18C C18C H18D 108.0 . . ?
C21C C19C C20C 60.4(2) . . ?
C21C C19C C18C 120.5(3) . . ?
C20C C19C C18C 119.8(3) . . ?
C21C C19C H19C 115.1 . . ?
C20C C19C H19C 115.1 . . ?
C18C C19C H19C 115.1 . . ?
C19C C20C C21C 59.7(2) . . ?
C19C C20C H20C 117.8 . . ?
C21C C20C H20C 117.8 . . ?
C19C C20C H20D 117.8 . . ?
C21C C20C H20D 117.8 . . ?
H20C C20C H20D 114.9 . . ?
C19C C21C C20C 60.0(2) . . ?
C19C C21C H21C 117.8 . . ?
C20C C21C H21C 117.8 . . ?
C19C C21C H21D 117.8 . . ?
C20C C21C H21D 117.8 . . ?
H21C C21C H21D 114.9 . . ?
C18A N1A C15A 116.1(3) . . ?
C18A N1A H1N1 107(2) . . ?
C15A N1A H1N1 109(2) . . ?
C18C N1C C15C 115.2(2) . . ?
C18C N1C H1N2 111(2) . . ?
C15C N1C H1N2 106(2) . . ?
C2A O1A C1A 115.6(2) . . ?
C7A O2A C8A 106.8(2) . . ?
C17A C14A C13A 119.2(3) . . ?
C17A C14A C15A 117.7(3) . . ?
C13A C14A C15A 121.0(2) . . ?
C9A O4A C10A 106.6(2) . . ?
C11A O5A C9A 107.9(2) . . ?
C2C O1C C1C 116.3(2) . . ?
C7C O2C C8C 106.9(2) . . ?
C9C O3C C10C 107.0(2) . . ?
C9C O4C C11C 104.8(2) . . ?

loop_
_geom_bond_atom_site_label_1
_geom_bond_atom_site_label_2
_geom_bond_distance
_geom_bond_site_symmetry_2
_geom_bond_publ_flag
C1A O1A 1.431(4) . ?
C1A H1A1 0.9800 . ?
C1A H1A2 0.9800 . ?
C1A H1A3 0.9800 . ?
C2A O1A 1.371(3) . ?
C2A C3A 1.396(4) . ?
C2A C7A 1.401(4) . ?
C3A C4A 1.411(4) . ?
C3A H3A 0.9500 . ?
C4A C5A 1.386(4) . ?
C4A H4A 0.9500 . ?
C5A C6A 1.378(4) . ?
C5A C16A 1.514(4) . ?
C6A C7A 1.377(4) . ?
C6A C17A 1.436(4) . ?
C7A O2A 1.377(4) . ?
C8A O2A 1.483(3) . ?
C8A C17A 1.505(4) . ?
C8A C9A 1.525(4) . ?
C8A H8A 1.0000 . ?
C9A O4A 1.409(4) . ?
C9A O5A 1.423(3) . ?
C9A C12A 1.535(4) . ?
C10A O4A 1.437(3) . ?
C10A C11A 1.496(5) . ?
C10A H10A 0.9900 . ?
C10A H10B 0.9900 . ?
C11A O5A 1.419(4) . ?
C11A H11A 0.9900 . ?
C11A H11B 0.9900 . ?
C12A C13A 1.538(4) . ?
C12A H12A 0.9900 . ?
C12A H12B 0.9900 . ?
C13A C14A 1.512(4) . ?
C13A H13A 0.9900 . ?
C13A H13B 0.9900 . ?
C15A N1A 1.469(4) . ?
C15A C14A 1.518(4) . ?
C15A C16A 1.558(4) . ?
C15A H15A 1.0000 . ?
C16A H16A 0.9900 . ?
C16A H16B 0.9900 . ?
C17A C14A 1.336(4) . ?
C18A N1A 1.454(4) . ?
C18A C19A 1.496(4) . ?
C18A H18A 0.9900 . ?
C18A H18B 0.9900 . ?
C19A C20A 1.493(5) . ?
C19A C21A 1.495(4) . ?
C19A H19A 1.0000 . ?
C20A C21A 1.491(5) . ?
C20A H20A 0.9900 . ?
C20A H20B 0.9900 . ?
C21A H21A 0.9900 . ?
C21A H21B 0.9900 . ?
C1C O1C 1.425(4) . ?
C1C H1C1 0.9800 . ?
C1C H1C2 0.9800 . ?
C1C H1C3 0.9800 . ?
C2C O1C 1.373(3) . ?
C2C C7C 1.391(4) . ?
C2C C3C 1.395(4) . ?
C3C C4C 1.414(4) . ?
C3C H3C 0.9500 . ?
C4C C5C 1.383(4) . ?
C4C H4C 0.9500 . ?
C5C C6C 1.380(4) . ?
C5C C16C 1.513(4) . ?
C6C C7C 1.378(4) . ?
C6C C17C 1.433(4) . ?
C7C O2C 1.380(4) . ?
C8C O2C 1.484(3) . ?
C8C C17C 1.500(4) . ?
C8C C9C 1.530(4) . ?
C8C H8C 1.0000 . ?
C9C O3C 1.408(4) . ?
C9C O4C 1.411(3) . ?
C9C C12C 1.538(4) . ?
C10C O3C 1.447(3) . ?
C10C C11C 1.506(5) . ?
C10C H10C 0.9900 . ?
C10C H10D 0.9900 . ?
C11C O4C 1.439(4) . ?
C11C H11C 0.9900 . ?
C11C H11D 0.9900 . ?
C12C C13C 1.532(4) . ?
C12C H12C 0.9900 . ?
C12C H12D 0.9900 . ?
C13C C14C 1.504(4) . ?
C13C H13C 0.9900 . ?
C13C H13D 0.9900 . ?
C14C C17C 1.338(4) . ?
C14C C15C 1.520(4) . ?
C15C N1C 1.468(4) . ?
C15C C16C 1.562(4) . ?
C15C H15C 1.0000 . ?
C16C H16C 0.9900 . ?
C16C H16D 0.9900 . ?
C18C N1C 1.455(4) . ?
C18C C19C 1.504(4) . ?
C18C H18C 0.9900 . ?
C18C H18D 0.9900 . ?
C19C C21C 1.488(5) . ?
C19C C20C 1.492(4) . ?
C19C H19C 1.0000 . ?
C20C C21C 1.498(6) . ?
C20C H20C 0.9900 . ?
C20C H20D 0.9900 . ?
C21C H21C 0.9900 . ?
C21C H21D 0.9900 . ?
N1A H1N1 0.88(4) . ?
N1C H1N2 0.91(4) . ?

loop_
_cod_related_entry_id
_cod_related_entry_database
_cod_related_entry_code
1 ChemSpider 30659140
